data_7053692
loop_
_publ_author_name
'Corral, Eva'
'Kooijman, Huub'
'Spek, Anthony L.'
'Reedijk, Jan'

_publ_section_title
;
 Nucleic acids in two dimensions: layers of base pairs linked by
 carboxylate
;
_journal_issue 1
_journal_name_full 'New Journal of Chemistry'
_journal_page_first 21
_journal_paper_doi 10.1039/b613845d
_journal_volume 31
_journal_year 2007
_chemical_compound_source 'see text'
_chemical_formula_moiety 'C7 H10 N5 O, C H O2'
_chemical_formula_sum 'C8 H11 N5 O3'
_chemical_formula_weight 225.22
_chemical_name_systematic
;
?
;
_space_group_IT_number 2
_symmetry_cell_setting triclinic
_symmetry_Int_Tables_number 2
_symmetry_space_group_name_Hall '-P 1'
_symmetry_space_group_name_H-M 'P -1'
_atom_sites_solution_hydrogens geom
_atom_sites_solution_primary direct
_atom_sites_solution_secondary difmap
_cell_angle_alpha 114.651(10)
_cell_angle_beta 94.767(11)
_cell_angle_gamma 101.729(10)
_cell_formula_units_Z 4
_cell_length_a 7.4575(12)
_cell_length_b 11.6882(12)
_cell_length_c 12.8664(15)
_cell_measurement_reflns_used 295
_cell_measurement_temperature 150
_cell_measurement_theta_max 25.0
_cell_measurement_theta_min 2.0
_cell_volume 980.1(2)
_computing_cell_refinement 'Denzo (Otwinowski & Minor, 1997)'
_computing_data_collection 'Collect (Hooft, 1998)'
_computing_data_reduction 'Denzo (Otwinowski & Minor, 1997)'
_computing_molecular_graphics 'PLATON (Spek, 2003)'
_computing_publication_material 'PLATON (Spek, 2003)'
_computing_structure_refinement 'SHELXL-97 (Sheldrick, 1997)'
_computing_structure_solution 'SHELXS86 (Sheldrick, 1986)'
_diffrn_ambient_temperature 150
_diffrn_detector_area_resol_mean 18.4
_diffrn_measured_fraction_theta_full 0.987
_diffrn_measured_fraction_theta_max 0.987
_diffrn_measurement_device_type 'Nonius KappaCCD area detector'
_diffrn_measurement_method '\f scans and \w scans with \k offset'
_diffrn_radiation_monochromator graphite
_diffrn_radiation_probe x-ray
_diffrn_radiation_source 'Rotating Anode'
_diffrn_radiation_type MoK\a
_diffrn_radiation_wavelength 0.71073
_diffrn_reflns_av_R_equivalents 0.0000
_diffrn_reflns_av_sigmaI/netI 0.0559
_diffrn_reflns_limit_h_max 8
_diffrn_reflns_limit_h_min -8
_diffrn_reflns_limit_k_max 13
_diffrn_reflns_limit_k_min -14
_diffrn_reflns_limit_l_max 15
_diffrn_reflns_limit_l_min -15
_diffrn_reflns_number 3550
_diffrn_reflns_reduction_process
;
;
_diffrn_reflns_theta_full 25.42
_diffrn_reflns_theta_max 25.42
_diffrn_reflns_theta_min 1.77
_diffrn_standards_number 0
_exptl_absorpt_coefficient_mu 0.120
_exptl_absorpt_correction_type none
_exptl_crystal_colour 'pale pink'
_exptl_crystal_density_diffrn 1.526
_exptl_crystal_density_method 'Not Measured'
_exptl_crystal_description prism
_exptl_crystal_F_000 472
_exptl_crystal_size_max 0.250
_exptl_crystal_size_mid 0.100
_exptl_crystal_size_min 0.050
_refine_diff_density_max 0.265
_refine_diff_density_min -0.288
_refine_diff_density_rms 0.063
_refine_ls_extinction_method none
_refine_ls_goodness_of_fit_ref 1.085
_refine_ls_hydrogen_treatment refxyz
_refine_ls_matrix_type full
_refine_ls_number_parameters 356
_refine_ls_number_reflns 3550
_refine_ls_number_restraints 0
_refine_ls_restrained_S_all 1.085
_refine_ls_R_factor_all 0.0673
_refine_ls_R_factor_gt 0.0515
_refine_ls_shift/su_max 0.001
_refine_ls_shift/su_mean 0.000
_refine_ls_structure_factor_coef Fsqd
_refine_ls_weighting_details 'w=1/[\s^2^(F~o~^2^)+(0.0773P)^2^+0.58P] where P=(F~o~^2^+2Fc^2^)/3'
_refine_ls_weighting_scheme calc
_refine_ls_wR_factor_gt 0.1417
_refine_ls_wR_factor_ref 0.1540
_reflns_number_gt 2847
_reflns_number_total 3550
_reflns_threshold_expression I>2\s(I)
_cod_data_source_file b613845dsup1.cif
_cod_data_source_block (Heg)(HCOO)
_cod_depositor_comments
;
The following automatic conversions were performed:

'_symmetry_cell_setting' value 'Triclinic' changed to 'triclinic'
according to /home/saulius/struct/CIF-dictionaries/cif_core.dic
dictionary named 'cif_core.dic' version 2.4.2 from 2011-04-26.

Automatic conversion script
Id: cif_fix_values 1891 2012-01-12 08:04:46Z andrius 
;
_cod_database_code 7053692

loop_
_symmetry_equiv_pos_site_id
_symmetry_equiv_pos_as_xyz
1 x,y,z
2 -x,-y,-z

loop_
_atom_site_aniso_label
_atom_site_aniso_U_11
_atom_site_aniso_U_22
_atom_site_aniso_U_33
_atom_site_aniso_U_23
_atom_site_aniso_U_13
_atom_site_aniso_U_12
O11 0.0406(12) 0.0233(10) 0.0269(10) 0.0137(8) 0.0053(8) 0.0143(9)
N11 0.0316(13) 0.0171(11) 0.0168(11) 0.0060(9) 0.0047(9) 0.0109(9)
N12 0.0441(15) 0.0219(12) 0.0150(11) 0.0060(10) 0.0048(10) 0.0166(11)
N13 0.0274(12) 0.0189(11) 0.0171(11) 0.0079(9) 0.0031(9) 0.0086(9)
N14 0.0313(13) 0.0251(12) 0.0176(11) 0.0109(10) 0.0036(9) 0.0103(10)
N15 0.0271(12) 0.0214(11) 0.0170(11) 0.0072(9) 0.0031(9) 0.0102(9)
C11 0.0237(14) 0.0199(13) 0.0195(13) 0.0084(11) 0.0033(10) 0.0073(10)
C12 0.0219(13) 0.0200(13) 0.0165(12) 0.0065(10) 0.0046(10) 0.0065(10)
C13 0.0265(14) 0.0213(13) 0.0177(13) 0.0098(11) 0.0036(10) 0.0088(11)
C14 0.0252(14) 0.0221(13) 0.0208(13) 0.0111(11) 0.0039(10) 0.0065(11)
C15 0.0336(16) 0.0248(14) 0.0167(13) 0.0088(11) 0.0058(11) 0.0115(12)
C16 0.0322(16) 0.0220(14) 0.0234(14) 0.0100(12) 0.0031(12) 0.0110(12)
C17 0.058(2) 0.0262(16) 0.0249(16) 0.0038(13) -0.0026(14) 0.0158(15)
O21 0.0420(12) 0.0289(10) 0.0189(10) 0.0122(8) 0.0011(8) 0.0143(9)
N21 0.0296(12) 0.0192(11) 0.0141(11) 0.0064(9) 0.0027(9) 0.0093(9)
N22 0.0389(14) 0.0220(12) 0.0158(11) 0.0084(10) 0.0052(10) 0.0168(10)
N23 0.0268(12) 0.0199(11) 0.0157(11) 0.0078(9) 0.0033(8) 0.0104(9)
N24 0.0289(12) 0.0201(11) 0.0221(12) 0.0091(9) 0.0040(9) 0.0108(9)
N25 0.0296(12) 0.0192(11) 0.0174(11) 0.0081(9) 0.0042(9) 0.0088(9)
C21 0.0210(13) 0.0209(13) 0.0183(12) 0.0089(11) 0.0017(10) 0.0057(10)
C22 0.0212(13) 0.0193(13) 0.0188(13) 0.0075(11) 0.0019(10) 0.0052(10)
C23 0.0270(14) 0.0178(13) 0.0200(13) 0.0085(11) 0.0031(10) 0.0087(10)
C24 0.0260(14) 0.0217(13) 0.0205(13) 0.0108(11) 0.0039(10) 0.0084(11)
C25 0.0270(14) 0.0190(13) 0.0230(14) 0.0077(11) 0.0044(11) 0.0102(11)
C26 0.0327(16) 0.0257(14) 0.0161(13) 0.0094(11) 0.0051(11) 0.0110(12)
C27 0.049(2) 0.0310(16) 0.0199(15) 0.0062(13) 0.0005(13) 0.0147(15)
O31 0.0473(12) 0.0243(10) 0.0204(10) 0.0079(8) 0.0007(8) 0.0163(9)
O32 0.0571(14) 0.0322(11) 0.0250(10) 0.0133(9) 0.0002(9) 0.0204(10)
C31 0.0348(16) 0.0227(14) 0.0207(14) 0.0078(12) 0.0050(11) 0.0099(12)
O41 0.0445(12) 0.0282(10) 0.0189(9) 0.0105(8) 0.0053(8) 0.0187(9)
O42 0.0486(13) 0.0342(11) 0.0259(11) 0.0147(9) 0.0061(9) 0.0229(10)
C41 0.0371(16) 0.0282(15) 0.0209(14) 0.0090(12) 0.0064(12) 0.0151(13)

loop_
_atom_site_label
_atom_site_type_symbol
_atom_site_thermal_displace_type
_atom_site_fract_x
_atom_site_fract_y
_atom_site_fract_z
_atom_site_occupancy
_atom_site_U_iso_or_equiv
O11 O Uani 0.2476(3) 0.21250(18) 0.22272(16) 1.000 0.0285(6)
N11 N Uani 0.1533(3) 0.2836(2) 0.09118(19) 1.000 0.0217(7)
N12 N Uani 0.0605(3) 0.3407(2) -0.05176(19) 1.000 0.0266(7)
N13 N Uani 0.0670(3) 0.4828(2) 0.13864(17) 1.000 0.0208(7)
N14 N Uani 0.1969(3) 0.4731(2) 0.40599(19) 1.000 0.0238(7)
N15 N Uani 0.0942(3) 0.6041(2) 0.34798(18) 1.000 0.0218(7)
C11 C Uani 0.0937(4) 0.3717(2) 0.0610(2) 1.000 0.0210(8)
C12 C Uani 0.1093(3) 0.4995(2) 0.2493(2) 1.000 0.0198(7)
C13 C Uani 0.1726(4) 0.4181(2) 0.2861(2) 1.000 0.0211(8)
C14 C Uani 0.1971(4) 0.2973(3) 0.2040(2) 1.000 0.0221(8)
C15 C Uani 0.1494(4) 0.5847(3) 0.4404(2) 1.000 0.0245(8)
C16 C Uani 0.0336(4) 0.7177(3) 0.3491(2) 1.000 0.0254(8)
C17 C Uani 0.0777(5) 0.8309(3) 0.4688(3) 1.000 0.0390(10)
O21 O Uani 0.7395(3) 0.27463(18) 0.28688(15) 1.000 0.0289(6)
N21 N Uani 0.6403(3) 0.4086(2) 0.21899(19) 1.000 0.0210(7)
N22 N Uani 0.5434(3) 0.5547(2) 0.1650(2) 1.000 0.0242(7)
N23 N Uani 0.5714(3) 0.3633(2) 0.01912(17) 1.000 0.0202(7)
N24 N Uani 0.7122(3) 0.0931(2) 0.02453(19) 1.000 0.0232(7)
N25 N Uani 0.6171(3) 0.1537(2) -0.10616(18) 1.000 0.0217(7)
C21 C Uani 0.5846(3) 0.4401(2) 0.1323(2) 1.000 0.0201(7)
C22 C Uani 0.6183(3) 0.2518(2) 0.0014(2) 1.000 0.0203(8)
C23 C Uani 0.6764(4) 0.2134(2) 0.0828(2) 1.000 0.0212(8)
C24 C Uani 0.6905(4) 0.2949(2) 0.2039(2) 1.000 0.0219(8)
C25 C Uani 0.6757(4) 0.0601(3) -0.0880(2) 1.000 0.0229(8)
C26 C Uani 0.5584(4) 0.1547(3) -0.2182(2) 1.000 0.0242(8)
C27 C Uani 0.5601(5) 0.0302(3) -0.3218(3) 1.000 0.0348(10)
O31 O Uani 0.1789(3) 0.05865(18) 0.90385(16) 1.000 0.0307(6)
O32 O Uani 0.0439(3) 0.0892(2) 0.76048(17) 1.000 0.0370(7)
C31 C Uani 0.1026(4) 0.0209(3) 0.7987(2) 1.000 0.0264(8)
O41 O Uani 0.3256(3) 0.40276(18) 0.55456(15) 1.000 0.0291(6)
O42 O Uani 0.4688(3) 0.27416(19) 0.59849(17) 1.000 0.0339(7)
C41 C Uani 0.3985(4) 0.3058(3) 0.5285(2) 1.000 0.0283(9)
H11 H Uiso 0.171(4) 0.214(3) 0.033(3) 1.000 0.0260
H12A H Uiso 0.075(4) 0.266(3) -0.106(3) 1.000 0.0320
H12B H Uiso 0.020(4) 0.400(3) -0.076(3) 1.000 0.0320
H14 H Uiso 0.247(4) 0.437(3) 0.461(3) 1.000 0.0290
H15 H Uiso 0.160(4) 0.644(3) 0.517(3) 1.000 0.0290
H16A H Uiso -0.097(5) 0.686(3) 0.317(3) 1.000 0.0310
H16B H Uiso 0.095(4) 0.739(3) 0.291(3) 1.000 0.0310
H17A H Uiso 0.014(5) 0.809(4) 0.526(3) 1.000 0.0580
H17B H Uiso 0.037(5) 0.900(4) 0.458(3) 1.000 0.0580
H17C H Uiso 0.219(6) 0.857(4) 0.498(3) 1.000 0.0580
H21 H Uiso 0.645(4) 0.458(3) 0.289(3) 1.000 0.0250
H22A H Uiso 0.545(4) 0.607(3) 0.243(3) 1.000 0.0240
H22B H Uiso 0.508(4) 0.580(3) 0.111(3) 1.000 0.0240
H24 H Uiso 0.763(4) 0.033(3) 0.063(3) 1.000 0.0280
H25 H Uiso 0.696(4) -0.019(3) -0.149(3) 1.000 0.0280
H26A H Uiso 0.637(4) 0.231(3) -0.222(3) 1.000 0.0290
H26B H Uiso 0.431(4) 0.172(3) -0.217(2) 1.000 0.0290
H27A H Uiso 0.690(5) 0.019(3) -0.321(3) 1.000 0.0520
H27B H Uiso 0.511(5) 0.042(4) -0.392(3) 1.000 0.0520
H27C H Uiso 0.481(5) -0.048(4) -0.320(3) 1.000 0.0520
H31 H Uiso 0.099(4) -0.065(3) 0.749(3) 1.000 0.0320
H41 H Uiso 0.401(4) 0.256(3) 0.447(3) 1.000 0.0340

loop_
_atom_type_symbol
_atom_type_description
_atom_type_scat_dispersion_real
_atom_type_scat_dispersion_imag
_atom_type_scat_source
O O 0.0106 0.0060 'International Tables Vol C Tables 4.2.6.8 and 6.1.1.4'
N N 0.0061 0.0033 'International Tables Vol C Tables 4.2.6.8 and 6.1.1.4'
H H 0.0000 0.0000 'International Tables Vol C Tables 4.2.6.8 and 6.1.1.4'
C C 0.0033 0.0016 'International Tables Vol C Tables 4.2.6.8 and 6.1.1.4'

loop_
_geom_angle_atom_site_label_1
_geom_angle_atom_site_label_2
_geom_angle_atom_site_label_3
_geom_angle
_geom_angle_publ_flag
C11 N11 C14 126.1(2) yes
C11 N13 C12 112.2(2) yes
C13 N14 C15 107.1(2) yes
C12 N15 C15 107.5(2) yes
C12 N15 C16 125.0(2) yes
C15 N15 C16 127.5(2) yes
C14 N11 H11 118(2) no
C11 N11 H11 116(2) no
C11 N12 H12B 119(2) no
H12A N12 H12B 119(3) no
C11 N12 H12A 122(2) no
C15 N14 H14 125.3(19) no
C13 N14 H14 127.6(19) no
C21 N21 C24 126.2(2) yes
C21 N23 C22 111.8(2) yes
C23 N24 C25 107.3(2) yes
C22 N25 C25 107.4(2) yes
C25 N25 C26 128.2(2) yes
C22 N25 C26 124.4(2) yes
C24 N21 H21 113(3) no
C21 N21 H21 121(3) no
C21 N22 H22B 120(2) no
C21 N22 H22A 121(2) no
H22A N22 H22B 119(3) no
C23 N24 H24 127.8(18) no
C25 N24 H24 125.0(18) no
N12 C11 N13 120.0(2) yes
N11 C11 N12 116.7(2) yes
N11 C11 N13 123.3(2) yes
N15 C12 C13 106.5(2) yes
N13 C12 N15 125.6(2) yes
N13 C12 C13 127.9(2) yes
N14 C13 C12 108.4(2) yes
C12 C13 C14 120.6(2) no
N14 C13 C14 131.0(2) yes
N11 C14 C13 110.0(3) yes
O11 C14 C13 128.5(2) yes
O11 C14 N11 121.6(3) yes
N14 C15 N15 110.5(2) yes
N15 C16 C17 112.7(2) yes
N15 C15 H15 124(2) no
N14 C15 H15 125(2) no
N15 C16 H16B 106(2) no
N15 C16 H16A 106(2) no
C17 C16 H16A 113(2) no
C17 C16 H16B 113(2) no
H16A C16 H16B 106(3) no
H17A C17 H17B 111(3) no
H17A C17 H17C 108(3) no
C16 C17 H17C 108(2) no
C16 C17 H17A 113(2) no
C16 C17 H17B 105(2) no
H17B C17 H17C 112(4) no
N21 C21 N23 123.6(2) yes
N21 C21 N22 117.0(2) yes
N22 C21 N23 119.4(2) yes
N25 C22 C23 106.8(2) yes
N23 C22 N25 124.9(2) yes
N23 C22 C23 128.3(2) yes
N24 C23 C22 108.0(2) yes
N24 C23 C24 131.8(2) yes
C22 C23 C24 120.2(2) no
O21 C24 N21 121.9(2) yes
O21 C24 C23 128.1(3) yes
N21 C24 C23 109.9(2) yes
N24 C25 N25 110.5(2) yes
N25 C26 C27 112.5(3) yes
N24 C25 H25 124(2) no
N25 C25 H25 125(2) no
N25 C26 H26A 110(2) no
N25 C26 H26B 106.5(15) no
C27 C26 H26A 111(2) no
C27 C26 H26B 112.8(16) no
H26A C26 H26B 104(3) no
C26 C27 H27A 110(2) no
C26 C27 H27B 104(2) no
C26 C27 H27C 112(2) no
H27A C27 H27B 113(3) no
H27A C27 H27C 107(3) no
H27B C27 H27C 112(3) no
O31 C31 O32 125.3(3) yes
O31 C31 H31 114(2) no
O32 C31 H31 120(2) no
O41 C41 O42 125.3(2) yes
O41 C41 H41 117(2) no
O42 C41 H41 118(2) no

loop_
_geom_bond_atom_site_label_1
_geom_bond_atom_site_label_2
_geom_bond_distance
_geom_bond_publ_flag
O11 C14 1.232(4) yes
O21 C24 1.229(3) yes
O31 C31 1.273(3) yes
O32 C31 1.227(4) yes
O41 C41 1.287(4) yes
O42 C41 1.225(4) yes
N11 C11 1.378(4) yes
N11 C14 1.395(3) yes
N12 C11 1.328(3) yes
N13 C11 1.334(3) yes
N13 C12 1.354(3) yes
N14 C13 1.380(3) yes
N14 C15 1.325(4) yes
N15 C15 1.348(4) yes
N15 C12 1.380(3) yes
N15 C16 1.482(4) yes
N11 H11 0.89(3) no
N12 H12B 0.96(4) no
N12 H12A 0.90(4) no
N14 H14 1.04(4) no
N21 C21 1.371(3) yes
N21 C24 1.394(4) yes
N22 C21 1.336(4) yes
N23 C21 1.336(3) yes
N23 C22 1.350(3) yes
N24 C23 1.385(4) yes
N24 C25 1.321(3) yes
N25 C26 1.477(3) yes
N25 C25 1.354(4) yes
N25 C22 1.378(3) yes
N21 H21 0.84(3) no
N22 H22B 0.90(4) no
N22 H22A 0.93(3) no
N24 H24 1.12(4) no
C12 C13 1.369(4) no
C13 C14 1.427(4) no
C16 C17 1.507(4) no
C15 H15 0.92(3) no
C16 H16B 1.00(4) no
C16 H16A 0.96(4) no
C17 H17A 1.00(4) no
C17 H17C 1.03(5) no
C17 H17B 0.98(5) no
C22 C23 1.372(3) no
C23 C24 1.428(3) no
C26 C27 1.512(5) no
C25 H25 0.98(3) no
C26 H26A 0.99(4) no
C26 H26B 1.01(3) no
C27 H27C 0.99(5) no
C27 H27B 1.02(4) no
C27 H27A 1.00(4) no
C31 H31 0.93(4) no
C41 H41 0.97(3) no

loop_
_geom_contact_atom_site_label_1
_geom_contact_atom_site_label_2
_geom_contact_distance
_geom_contact_site_symmetry_2
_geom_contact_publ_flag
O11 N14 3.099(3) . no
O11 C24 3.306(4) . no
O11 C25 3.128(4) 2_655 no
O11 C31 3.270(4) 2_556 no
O21 C15 3.139(3) 2_666 no
O21 N24 3.110(3) . no
O21 C13 3.326(4) 1_655 no
O31 N24 2.545(3) 2_656 no
O31 N11 2.784(3) 1_556 no
O31 N25 3.262(3) 1_556 no
O31 C25 3.412(4) 2_656 no
O31 C22 3.370(3) 1_556 no
O32 C16 3.235(4) 2_566 no
O32 N12 2.893(3) 1_556 no
O41 N14 2.565(3) . no
O41 N21 2.776(3) 2_666 no
O41 C16 3.342(4) 2_566 no
O42 N22 2.883(3) 2_666 no
O42 C15 3.177(4) 2_666 no
O42 N15 3.169(3) 2_666 no
O42 C26 3.290(4) 1_556 no
O11 H41 2.81(3) . no
O11 H25 2.20(4) 2_655 no
O21 H31 2.83(4) 2_656 no
O21 H15 2.29(3) 2_666 no
O31 H11 1.90(4) 1_556 no
O31 H12A 2.74(4) 1_556 no
O31 H24 1.43(4) 2_656 no
O32 H17B 2.89(4) 2_566 no
O32 H16B 2.72(4) 2_566 no
O32 H26B 2.80(3) 1_556 no
O32 H12A 2.01(4) 1_556 no
O41 H14 1.53(4) . no
O41 H22A 2.76(4) 2_666 no
O41 H17A 2.91(4) 2_566 no
O41 H21 1.95(4) 2_666 no
O41 H16A 2.81(4) 2_566 no
O42 H27B 2.85(5) 1_556 no
O42 H26A 2.81(4) 1_556 no
O42 H22A 1.96(3) 2_666 no
N11 C21 3.239(3) . no
N11 O31 2.784(3) 1_554 no
N12 O32 2.893(3) 1_554 no
N12 N13 2.992(3) 2_565 no
N13 N12 2.992(3) 2_565 no
N14 C41 3.329(4) 2_666 no
N14 N15 2.196(3) . no
N14 O41 2.565(3) . no
N14 O11 3.099(3) . no
N15 N14 2.196(3) . no
N15 O42 3.169(3) 2_666 no
N21 C12 3.381(3) 1_655 no
N21 O41 2.776(3) 2_666 no
N21 C14 3.254(4) . no
N22 C11 3.400(4) . no
N22 O42 2.883(3) 2_666 no
N22 C26 3.432(4) 2_665 no
N22 N23 3.026(3) 2_665 no
N23 N22 3.026(3) 2_665 no
N24 N24 3.298(3) 2_655 no
N24 C25 3.428(4) 2_655 no
N24 O31 2.545(3) 2_656 no
N24 C31 3.407(4) 2_656 no
N24 O21 3.110(3) . no
N24 N25 2.198(3) . no
N25 N24 2.198(3) . no
N25 O31 3.262(3) 1_554 no
N12 H16B 2.88(3) 2_565 no
N13 H16B 2.76(4) . no
N13 H12B 2.04(4) 2_565 no
N22 H16A 2.89(4) 1_655 no
N22 H26A 2.94(4) 2_665 no
N22 H26B 2.94(4) 2_665 no
N23 H26B 2.86(2) . no
N23 H22B 2.12(4) 2_665 no
C11 N22 3.400(4) . no
C11 C23 3.380(4) 1_455 no
C11 C21 3.539(4) . no
C11 C22 3.428(4) 1_455 no
C12 N21 3.381(3) 1_455 no
C12 C24 3.363(4) 1_455 no
C13 O21 3.326(4) 1_455 no
C13 C24 3.480(4) 1_455 no
C14 N21 3.254(4) . no
C14 C21 3.428(4) . no
C15 O42 3.177(4) 2_666 no
C15 C15 3.542(5) 2_566 no
C15 O21 3.139(3) 2_666 no
C15 C41 3.280(4) 2_666 no
C16 O41 3.342(4) 2_566 no
C16 O32 3.235(4) 2_566 no
C17 C41 3.595(5) 2_566 no
C21 C14 3.428(4) . no
C21 N11 3.239(3) . no
C21 C11 3.539(4) . no
C22 O31 3.370(3) 1_554 no
C22 C11 3.428(4) 1_655 no
C23 C11 3.380(4) 1_655 no
C24 C13 3.480(4) 1_655 no
C24 C12 3.363(4) 1_655 no
C24 O11 3.306(4) . no
C25 O11 3.128(4) 2_655 no
C25 O31 3.412(4) 2_656 no
C25 N24 3.428(4) 2_655 no
C26 N22 3.432(4) 2_665 no
C26 O42 3.290(4) 1_554 no
C26 C31 3.506(5) 1_554 no
C31 C26 3.506(5) 1_556 no
C31 N24 3.407(4) 2_656 no
C41 N14 3.329(4) 2_666 no
C41 C17 3.595(5) 2_566 no
C41 C15 3.280(4) 2_666 no
C11 H12B 2.90(4) 2_565 no
C12 H12B 3.09(4) 2_565 no
C15 H17C 2.87(5) . no
C15 H17A 2.82(4) . no
C17 H15 2.67(4) . no
C21 H22B 3.05(4) 2_665 no
C25 H27A 2.85(4) . no
C25 H27C 2.83(3) . no
C26 H16B 3.03(3) 2_665 no
C26 H22B 2.99(4) 2_665 no
C27 H17C 2.99(4) 1_544 no
C27 H25 2.69(4) . no
C31 H12A 2.67(4) 1_556 no
C31 H24 2.34(4) 2_656 no
C31 H26B 2.79(3) 1_556 no
C31 H11 2.84(4) 1_556 no
C41 H22A 2.64(3) 2_666 no
C41 H17A 2.99(4) 2_566 no
C41 H21 2.89(4) 2_666 no
C41 H14 2.46(4) . no
H11 C31 2.84(4) 1_554 no
H11 H12A 2.23(5) . no
H11 O31 1.90(4) 1_554 no
H12A O32 2.01(4) 1_554 no
H12A C31 2.67(4) 1_554 no
H12A H11 2.23(5) . no
H12A H16B 2.58(5) 2_565 no
H12A O31 2.74(4) 1_554 no
H12B C11 2.90(4) 2_565 no
H12B H12B 2.44(5) 2_565 no
H12B C12 3.09(4) 2_565 no
H12B H16B 2.51(5) 2_565 no
H12B N13 2.04(4) 2_565 no
H14 C41 2.46(4) . no
H14 H41 2.56(5) . no
H14 O41 1.53(4) . no
H15 O21 2.29(3) 2_666 no
H15 H17C 2.56(6) . no
H15 C17 2.67(4) . no
H15 H17A 2.37(6) . no
H16A N22 2.89(4) 1_455 no
H16A O41 2.81(4) 2_566 no
H16A H22A 2.59(5) 1_455 no
H16B H12A 2.58(5) 2_565 no
H16B O32 2.72(4) 2_566 no
H16B C26 3.03(3) 2_665 no
H16B N13 2.76(4) . no
H16B H26A 2.28(5) 2_665 no
H16B N12 2.88(3) 2_565 no
H16B H12B 2.51(5) 2_565 no
H17A H31 2.57(5) 1_565 no
H17A H15 2.37(6) . no
H17A C15 2.82(4) . no
H17A O41 2.91(4) 2_566 no
H17A C41 2.99(4) 2_566 no
H17B H17B 2.34(6) 2_576 no
H17B O32 2.89(4) 2_566 no
H17C C27 2.99(4) 1_566 no
H17C C15 2.87(5) . no
H17C H27B 2.54(6) 1_566 no
H17C H15 2.56(6) . no
H17C H27C 2.59(5) 1_566 no
H21 C41 2.89(4) 2_666 no
H21 O41 1.95(3) 2_666 no
H21 H22A 2.29(5) . no
H22A H21 2.29(5) . no
H22A C41 2.64(3) 2_666 no
H22A O41 2.76(4) 2_666 no
H22A H16A 2.59(5) 1_655 no
H22A O42 1.96(3) 2_666 no
H22B C26 2.99(4) 2_665 no
H22B H26B 2.56(5) 2_665 no
H22B C21 3.05(4) 2_665 no
H22B N23 2.12(4) 2_665 no
H22B H26A 2.59(5) 2_665 no
H24 H31 2.39(5) 2_656 no
H24 C31 2.34(4) 2_656 no
H24 O31 1.43(4) 2_656 no
H25 H27C 2.47(5) . no
H25 O11 2.20(4) 2_655 no
H25 C27 2.69(4) . no
H25 H27A 2.43(5) . no
H26A N22 2.94(4) 2_665 no
H26A H16B 2.28(5) 2_665 no
H26A O42 2.81(4) 1_554 no
H26A H22B 2.59(5) 2_665 no
H26B N22 2.94(4) 2_665 no
H26B H22B 2.56(5) 2_665 no
H26B O32 2.80(3) 1_554 no
H26B N23 2.86(2) . no
H26B C31 2.79(3) 1_554 no
H27A C25 2.85(4) . no
H27A O32 2.59(4) 1_654 no
H27A H25 2.43(5) . no
H27B H27B 2.51(5) 2_654 no
H27B O42 2.85(5) 1_554 no
H27B H17C 2.54(6) 1_544 no
H27C C25 2.83(3) . no
H27C H25 2.47(5) . no
H27C H17C 2.59(5) 1_544 no
H31 O21 2.83(4) 2_656 no
H31 H24 2.39(5) 2_656 no
H41 O11 2.81(3) . no
H41 H14 2.56(5) . no

loop_
_geom_hbond_atom_site_label_D
_geom_hbond_atom_site_label_H
_geom_hbond_atom_site_label_A
_geom_hbond_distance_DH
_geom_hbond_distance_HA
_geom_hbond_distance_DA
_geom_hbond_angle_DHA
_geom_hbond_site_symmetry_A
_geom_hbond_publ_flag
N11 H11 O31 0.89(3) 1.90(4) 2.784(3) 174(3) 1_554 yes
N12 H12A O32 0.90(4) 2.01(4) 2.893(3) 167(3) 1_554 yes
N12 H12B N13 0.96(4) 2.04(4) 2.992(3) 176(3) 2_565 yes
N14 H14 O41 1.04(4) 1.53(4) 2.565(3) 172(3) . yes
N21 H21 O41 0.84(3) 1.95(3) 2.776(3) 170(4) 2_666 yes
N22 H22A O42 0.93(3) 1.96(3) 2.883(3) 174(3) 2_666 yes
N22 H22B N23 0.90(4) 2.12(4) 3.026(3) 179(4) 2_665 yes
N24 H24 O31 1.12(4) 1.43(4) 2.545(3) 172(3) 2_656 yes
C15 H15 O21 0.92(3) 2.29(3) 3.139(3) 153(3) 2_666 yes
C25 H25 O11 0.98(3) 2.20(4) 3.128(4) 156(3) 2_655 yes
C27 H27A O32 1.00(4) 2.59(4) 3.515(4) 154(3) 1_654 yes

loop_
_geom_torsion_atom_site_label_1
_geom_torsion_atom_site_label_2
_geom_torsion_atom_site_label_3
_geom_torsion_atom_site_label_4
_geom_torsion
_geom_torsion_publ_flag
C14 N11 C11 N12 179.5(3) no
C14 N11 C11 N13 -1.3(5) no
C11 N11 C14 O11 179.2(3) no
C11 N11 C14 C13 -0.4(4) no
C12 N13 C11 N11 1.4(4) no
C12 N13 C11 N12 -179.4(2) no
C11 N13 C12 N15 -179.4(2) no
C11 N13 C12 C13 0.0(4) no
C15 N14 C13 C12 0.0(3) no
C15 N14 C13 C14 -177.9(3) no
C13 N14 C15 N15 0.4(3) no
C15 N15 C12 N13 -179.9(3) no
C15 N15 C12 C13 0.6(3) no
C16 N15 C12 N13 -1.7(4) no
C16 N15 C12 C13 178.8(3) no
C12 N15 C15 N14 -0.6(3) no
C16 N15 C15 N14 -178.8(3) no
C12 N15 C16 C17 -165.1(3) no
C15 N15 C16 C17 12.7(4) no
C21 N21 C24 O21 179.8(3) no
C24 N21 C21 N22 -179.6(3) no
C24 N21 C21 N23 -0.1(4) no
C21 N21 C24 C23 0.2(4) no
C21 N23 C22 C23 -0.9(4) no
C22 N23 C21 N21 0.4(3) no
C22 N23 C21 N22 179.9(2) no
C21 N23 C22 N25 179.7(2) no
C25 N24 C23 C22 -0.4(3) no
C25 N24 C23 C24 179.7(3) no
C23 N24 C25 N25 -0.1(3) no
C25 N25 C22 N23 178.8(3) no
C25 N25 C22 C23 -0.7(3) no
C26 N25 C22 N23 -2.0(4) no
C26 N25 C22 C23 178.4(3) no
C22 N25 C26 C27 -176.3(3) no
C22 N25 C25 N24 0.5(3) no
C26 N25 C25 N24 -178.6(3) no
C25 N25 C26 C27 2.7(4) no
N13 C12 C13 N14 -179.8(2) no
N13 C12 C13 C14 -1.7(4) no
N15 C12 C13 N14 -0.4(3) no
N15 C12 C13 C14 177.8(3) no
N14 C13 C14 N11 179.4(3) no
C12 C13 C14 O11 -177.9(3) no
C12 C13 C14 N11 1.7(4) no
N14 C13 C14 O11 -0.2(6) no
N23 C22 C23 N24 -178.9(2) no
N23 C22 C23 C24 1.1(4) no
N25 C22 C23 N24 0.7(3) no
N25 C22 C23 C24 -179.4(3) no
N24 C23 C24 O21 -0.3(5) no
N24 C23 C24 N21 179.3(3) no
C22 C23 C24 O21 179.9(3) no
C22 C23 C24 N21 -0.6(4) no
